data_2241653
loop_
_publ_author_name
'Kerr, Jamie R.'
'Trembleau, Laurent'
'Storey, John M. D.'
'Wardell, James L.'
'Harrison, William T. A.'

_publ_section_title
;
 Different N---H&#x00B7;&#x00B7;&#x00B7;\p interactions in two indole
 derivatives
;
_journal_coeditor_code PK2578
_journal_issue 5
_journal_name_full 'Acta Crystallographica Section E'
_journal_page_first 699
_journal_page_last 703
_journal_paper_doi 10.1107/S2056989016006162
_journal_volume 72
_journal_year 2016
_chemical_formula_iupac 'C19 H20 N2 O2'
_chemical_formula_moiety 'C19 H20 N2 O2'
_chemical_formula_sum 'C19 H20 N2 O2'
_chemical_formula_weight 308.37
_chemical_name_systematic
;
6-Isopropyl-3-(2-nitro-1-phenylethyl)-1<i>H</i>-indole
;
_space_group_crystal_system monoclinic
_space_group_IT_number 4
_space_group_name_Hall 'P 2yb'
_space_group_name_H-M_alt 'P 1 21 1'
_symmetry_space_group_name_Hall 'P 2yb'
_symmetry_space_group_name_H-M 'P 1 21 1'
_atom_sites_solution_hydrogens mixed
_audit_creation_method SHELXL-2014/7
_cell_angle_alpha 90
_cell_angle_beta 116.081(6)
_cell_angle_gamma 90
_cell_formula_units_Z 2
_cell_length_a 12.4525(9)
_cell_length_b 5.7360(4)
_cell_length_c 12.5896(9)
_cell_measurement_reflns_used 6780
_cell_measurement_temperature 100(2)
_cell_measurement_theta_max 27.5
_cell_measurement_theta_min 3.1
_cell_volume 807.68(11)
_computing_cell_refinement
;
CrystalClear (Rigaku, 2012)
;
_computing_data_collection
;
CrystalClear (Rigaku, 2012)
;
_computing_data_reduction
;
CrystalClear (Rigaku, 2012)
;
_computing_molecular_graphics
;
ORTEP-3 for Windows (Farrugia, 2012)
;
_computing_publication_material
;
publCIF (Westrip, 2010)
;
_computing_structure_refinement
;
SHELXL2014 (Sheldrick, 2015)
;
_computing_structure_solution
;
SHELXS97 (Sheldrick, 2008)
;
_diffrn_ambient_temperature 100(2)
_diffrn_measured_fraction_theta_full 0.995
_diffrn_measured_fraction_theta_max 0.984
_diffrn_measurement_device_type 'Rigaku Mercury CCD'
_diffrn_measurement_method \w
_diffrn_radiation_type MoK\a
_diffrn_radiation_wavelength 0.71073
_diffrn_reflns_av_R_equivalents 0.1065
_diffrn_reflns_limit_h_max 16
_diffrn_reflns_limit_h_min -13
_diffrn_reflns_limit_k_max 7
_diffrn_reflns_limit_k_min -7
_diffrn_reflns_limit_l_max 13
_diffrn_reflns_limit_l_min -16
_diffrn_reflns_number 7830
_diffrn_reflns_theta_full 25.242
_diffrn_reflns_theta_max 27.477
_diffrn_reflns_theta_min 3.074
_exptl_absorpt_coefficient_mu 0.083
_exptl_absorpt_correction_type none
_exptl_crystal_colour 'light red'
_exptl_crystal_density_diffrn 1.268
_exptl_crystal_description blade
_exptl_crystal_F_000 328
_exptl_crystal_size_max 0.280
_exptl_crystal_size_mid 0.050
_exptl_crystal_size_min 0.010
_refine_diff_density_max 0.280
_refine_diff_density_min -0.237
_refine_ls_abs_structure_details none
_refine_ls_extinction_method none
_refine_ls_goodness_of_fit_ref 1.121
_refine_ls_hydrogen_treatment mixed
_refine_ls_matrix_type full
_refine_ls_number_parameters 213
_refine_ls_number_reflns 3498
_refine_ls_number_restraints 1
_refine_ls_restrained_S_all 1.121
_refine_ls_R_factor_all 0.1500
_refine_ls_R_factor_gt 0.0813
_refine_ls_shift/su_max 0.000
_refine_ls_shift/su_mean 0.000
_refine_ls_structure_factor_coef Fsqd
_refine_ls_weighting_details 'w=1/[\s^2^(Fo^2^)+(0.0357P)^2^+0.4188P] where P=(Fo^2^+2Fc^2^)/3'
_refine_ls_weighting_scheme calc
_refine_ls_wR_factor_gt 0.1359
_refine_ls_wR_factor_ref 0.1636
_reflns_number_gt 2259
_reflns_number_total 3498
_reflns_threshold_expression 'I > 2\s(I)'
_cod_data_source_file pk2578sup1.cif
_cod_data_source_block I
_cod_database_code 2241653
_shelx_space_group_comment
;
The symmetry employed for this shelxl refinement is uniquely defined
by the following loop, which should always be used as a source of
symmetry information in preference to the above space-group names.
They are only intended as comments.
;

loop_
_space_group_symop_operation_xyz
'x, y, z'
'-x, y+1/2, -z'

loop_
_atom_site_type_symbol
_atom_site_label
_atom_site_fract_x
_atom_site_fract_y
_atom_site_fract_z
_atom_site_U_iso_or_equiv
_atom_site_adp_type
_atom_site_calc_flag
_atom_site_occupancy
C C1 0.5003(5) 0.1427(9) 0.3881(4) 0.0226(13) Uani d 1
C C2 0.3850(5) 0.0617(12) 0.3609(4) 0.0254(13) Uani d 1
H H2 0.3737 -0.0752 0.3972 0.031 Uiso calc 1
C C3 0.2883(5) 0.1850(11) 0.2804(5) 0.0264(13) Uani d 1
C C4 0.3092(5) 0.3871(10) 0.2291(4) 0.0257(14) Uani d 1
H H4 0.2422 0.4726 0.1747 0.031 Uiso calc 1
C C5 0.4222(5) 0.4675(10) 0.2538(4) 0.0241(13) Uani d 1
H H5 0.4329 0.6061 0.2183 0.029 Uiso calc 1
C C6 0.5208(5) 0.3389(10) 0.3329(4) 0.0239(12) Uani d 1
C C7 0.6491(5) 0.3646(10) 0.3796(4) 0.0245(13) Uani d 1
C C8 0.6977(5) 0.1894(10) 0.4586(5) 0.0256(13) Uani d 1
H H8 0.7811 0.1642 0.5038 0.031 Uiso calc 1
C C9 0.7126(5) 0.5512(11) 0.3434(4) 0.0232(12) Uani d 1
H H9 0.6848 0.7063 0.3577 0.028 Uiso calc 1
C C10 0.8468(5) 0.5371(11) 0.4194(4) 0.0263(13) Uani d 1
H H10A 0.8643 0.5484 0.5040 0.032 Uiso calc 1
H H10B 0.8771 0.3851 0.4067 0.032 Uiso calc 1
C C11 0.6842(4) 0.5377(10) 0.2123(4) 0.0222(12) Uani d 1
C C12 0.7189(5) 0.3446(10) 0.1683(4) 0.0264(13) Uani d 1
H H12 0.7558 0.2160 0.2187 0.032 Uiso calc 1
C C13 0.6998(5) 0.3383(11) 0.0510(5) 0.0293(14) Uani d 1
H H13 0.7245 0.2066 0.0216 0.035 Uiso calc 1
C C14 0.6451(5) 0.5229(11) -0.0224(5) 0.0288(14) Uani d 1
H H14 0.6323 0.5190 -0.1025 0.035 Uiso calc 1
C C15 0.6086(5) 0.7141(11) 0.0200(5) 0.0280(13) Uani d 1
H H15 0.5692 0.8400 -0.0315 0.034 Uiso calc 1
C C16 0.6298(5) 0.7225(11) 0.1384(5) 0.0258(13) Uani d 1
H H16 0.6065 0.8558 0.1680 0.031 Uiso calc 1
C C17 0.1618(5) 0.0955(10) 0.2462(5) 0.0294(14) Uani d 1
H H17 0.1681 -0.0383 0.2995 0.035 Uiso calc 1
C C18 0.1043(5) 0.0033(12) 0.1182(5) 0.0405(17) Uani d 1
H H18A 0.1532 -0.1237 0.1106 0.061 Uiso calc 1
H H18B 0.0994 0.1298 0.0639 0.061 Uiso calc 1
H H18C 0.0238 -0.0547 0.0986 0.061 Uiso calc 1
C C19 0.0831(6) 0.2786(12) 0.2629(6) 0.0420(18) Uani d 1
H H19A 0.0047 0.2109 0.2449 0.063 Uiso calc 1
H H19B 0.0732 0.4100 0.2096 0.063 Uiso calc 1
H H19C 0.1205 0.3334 0.3450 0.063 Uiso calc 1
N N1 0.6094(4) 0.0531(9) 0.4643(4) 0.0260(11) Uani d 1
N N2 0.9084(4) 0.7309(9) 0.3883(4) 0.0267(11) Uani d 1
H H1 0.625(5) -0.056(11) 0.514(5) 0.032 Uiso d 1
O O1 0.9829(4) 0.6817(8) 0.3538(4) 0.0414(11) Uani d 1
O O2 0.8825(4) 0.9308(7) 0.4015(4) 0.0376(11) Uani d 1

loop_
_atom_site_aniso_label
_atom_site_aniso_U_11
_atom_site_aniso_U_22
_atom_site_aniso_U_33
_atom_site_aniso_U_12
_atom_site_aniso_U_13
_atom_site_aniso_U_23
C1 0.035(3) 0.016(3) 0.020(3) 0.006(2) 0.015(2) 0.000(2)
C2 0.035(3) 0.022(3) 0.026(3) -0.003(3) 0.020(3) -0.002(3)
C3 0.033(3) 0.026(4) 0.023(3) -0.003(3) 0.015(2) -0.005(3)
C4 0.033(3) 0.023(4) 0.022(3) 0.002(3) 0.013(2) -0.002(2)
C5 0.037(3) 0.017(3) 0.022(3) 0.001(3) 0.017(3) 0.000(2)
C6 0.033(3) 0.019(3) 0.023(3) 0.002(3) 0.016(2) 0.000(3)
C7 0.034(3) 0.022(3) 0.020(3) 0.002(3) 0.015(2) -0.002(2)
C8 0.025(3) 0.027(3) 0.028(3) 0.004(3) 0.015(2) -0.002(3)
C9 0.031(3) 0.016(3) 0.025(3) 0.000(3) 0.015(2) 0.003(3)
C10 0.032(3) 0.023(3) 0.028(3) 0.000(3) 0.016(2) 0.003(3)
C11 0.027(3) 0.017(3) 0.023(3) -0.003(3) 0.013(2) -0.001(3)
C12 0.035(3) 0.019(3) 0.024(3) -0.004(3) 0.012(2) 0.003(3)
C13 0.040(3) 0.023(3) 0.029(3) -0.003(3) 0.019(3) -0.004(3)
C14 0.042(4) 0.024(3) 0.025(3) -0.007(3) 0.019(3) -0.005(3)
C15 0.033(3) 0.024(3) 0.027(3) -0.001(3) 0.013(2) 0.005(3)
C16 0.032(3) 0.021(3) 0.028(3) 0.000(3) 0.016(2) -0.001(3)
C17 0.034(3) 0.026(4) 0.029(3) -0.003(3) 0.015(3) 0.003(3)
C18 0.039(4) 0.038(5) 0.044(4) -0.005(3) 0.018(3) -0.005(3)
C19 0.036(4) 0.041(5) 0.057(4) -0.001(3) 0.027(3) -0.009(3)
N1 0.033(3) 0.024(3) 0.026(2) 0.007(2) 0.017(2) 0.006(2)
N2 0.028(3) 0.024(3) 0.029(3) 0.000(2) 0.013(2) -0.004(2)
O1 0.048(3) 0.033(3) 0.057(3) -0.002(2) 0.036(2) -0.010(2)
O2 0.042(3) 0.018(2) 0.057(3) 0.002(2) 0.025(2) -0.006(2)

loop_
_atom_type_symbol
_atom_type_description
_atom_type_scat_dispersion_real
_atom_type_scat_dispersion_imag
_atom_type_scat_source
C C 0.0033 0.0016 'International Tables Vol C Tables 4.2.6.8 and 6.1.1.4'
H H 0.0000 0.0000 'International Tables Vol C Tables 4.2.6.8 and 6.1.1.4'
N N 0.0061 0.0033 'International Tables Vol C Tables 4.2.6.8 and 6.1.1.4'
O O 0.0106 0.0060 'International Tables Vol C Tables 4.2.6.8 and 6.1.1.4'

loop_
_geom_angle_atom_site_label_1
_geom_angle_atom_site_label_2
_geom_angle_atom_site_label_3
_geom_angle
N1 C1 C2 129.8(5)
N1 C1 C6 107.9(5)
C2 C1 C6 122.3(5)
C3 C2 C1 118.7(5)
C3 C2 H2 120.7
C1 C2 H2 120.7
C2 C3 C4 118.8(5)
C2 C3 C17 119.6(5)
C4 C3 C17 121.6(5)
C5 C4 C3 123.2(5)
C5 C4 H4 118.4
C3 C4 H4 118.4
C4 C5 C6 118.2(5)
C4 C5 H5 120.9
C6 C5 H5 120.9
C5 C6 C1 118.7(5)
C5 C6 C7 134.5(5)
C1 C6 C7 106.8(5)
C8 C7 C6 106.3(5)
C8 C7 C9 128.4(5)
C6 C7 C9 125.4(5)
C7 C8 N1 110.5(5)
C7 C8 H8 124.8
N1 C8 H8 124.8
C7 C9 C10 110.3(5)
C7 C9 C11 112.7(5)
C10 C9 C11 110.3(4)
C7 C9 H9 107.8
C10 C9 H9 107.8
C11 C9 H9 107.8
N2 C10 C9 110.1(4)
N2 C10 H10A 109.6
C9 C10 H10A 109.6
N2 C10 H10B 109.6
C9 C10 H10B 109.6
H10A C10 H10B 108.2
C16 C11 C12 119.5(5)
C16 C11 C9 120.1(5)
C12 C11 C9 120.3(5)
C13 C12 C11 120.4(5)
C13 C12 H12 119.8
C11 C12 H12 119.8
C14 C13 C12 119.9(6)
C14 C13 H13 120.1
C12 C13 H13 120.1
C13 C14 C15 120.2(5)
C13 C14 H14 119.9
C15 C14 H14 119.9
C14 C15 C16 120.0(5)
C14 C15 H15 120.0
C16 C15 H15 120.0
C11 C16 C15 120.0(5)
C11 C16 H16 120.0
C15 C16 H16 120.0
C19 C17 C3 112.2(5)
C19 C17 C18 110.6(5)
C3 C17 C18 111.0(4)
C19 C17 H17 107.6
C3 C17 H17 107.6
C18 C17 H17 107.6
C17 C18 H18A 109.5
C17 C18 H18B 109.5
H18A C18 H18B 109.5
C17 C18 H18C 109.5
H18A C18 H18C 109.5
H18B C18 H18C 109.5
C17 C19 H19A 109.5
C17 C19 H19B 109.5
H19A C19 H19B 109.5
C17 C19 H19C 109.5
H19A C19 H19C 109.5
H19B C19 H19C 109.5
C1 N1 C8 108.6(5)
C1 N1 H1 129(4)
C8 N1 H1 122(4)
O1 N2 O2 123.6(5)
O1 N2 C10 118.7(5)
O2 N2 C10 117.7(5)

loop_
_geom_bond_atom_site_label_1
_geom_bond_atom_site_label_2
_geom_bond_distance
C1 N1 1.372(7)
C1 C2 1.400(7)
C1 C6 1.404(7)
C2 C3 1.380(8)
C2 H2 0.9500
C3 C4 1.406(8)
C3 C17 1.527(8)
C4 C5 1.380(7)
C4 H4 0.9500
C5 C6 1.403(7)
C5 H5 0.9500
C6 C7 1.447(7)
C7 C8 1.355(8)
C7 C9 1.516(8)
C8 N1 1.377(7)
C8 H8 0.9500
C9 C10 1.519(7)
C9 C11 1.530(7)
C9 H9 1.0000
C10 N2 1.497(7)
C10 H10A 0.9900
C10 H10B 0.9900
C11 C16 1.376(8)
C11 C12 1.389(8)
C12 C13 1.389(7)
C12 H12 0.9500
C13 C14 1.373(8)
C13 H13 0.9500
C14 C15 1.381(8)
C14 H14 0.9500
C15 C16 1.397(7)
C15 H15 0.9500
C16 H16 0.9500
C17 C19 1.513(8)
C17 C18 1.541(8)
C17 H17 1.0000
C18 H18A 0.9800
C18 H18B 0.9800
C18 H18C 0.9800
C19 H19A 0.9800
C19 H19B 0.9800
C19 H19C 0.9800
N1 H1 0.84(6)
N2 O1 1.217(6)
N2 O2 1.222(6)

loop_
_geom_hbond_atom_site_label_D
_geom_hbond_atom_site_label_H
_geom_hbond_atom_site_label_A
_geom_hbond_site_symmetry_A
_geom_hbond_distance_DH
_geom_hbond_distance_HA
_geom_hbond_distance_DA
_geom_hbond_angle_DHA
N1 H1 Cg2 2_646 0.84(6) 2.64(6) 3.386(5) 148(6)
C2 H2 Cg1 2_646 0.95 2.63 3.468(6) 147
C14 H14 Cg2 2_655 0.95 2.79 3.638(6) 148
C15 H15 Cg3 2_655 0.95 2.87 3.551(7) 129

loop_
_geom_torsion_atom_site_label_1
_geom_torsion_atom_site_label_2
_geom_torsion_atom_site_label_3
_geom_torsion_atom_site_label_4
_geom_torsion
N1 C1 C2 C3 179.9(5)
C6 C1 C2 C3 -2.6(8)
C1 C2 C3 C4 -0.2(7)
C1 C2 C3 C17 177.9(5)
C2 C3 C4 C5 1.0(8)
C17 C3 C4 C5 -177.0(5)
C3 C4 C5 C6 0.9(7)
C4 C5 C6 C1 -3.5(7)
C4 C5 C6 C7 179.8(5)
N1 C1 C6 C5 -177.5(5)
C2 C1 C6 C5 4.5(8)
N1 C1 C6 C7 0.0(5)
C2 C1 C6 C7 -178.0(5)
C5 C6 C7 C8 176.5(6)
C1 C6 C7 C8 -0.4(6)
C5 C6 C7 C9 -4.3(9)
C1 C6 C7 C9 178.7(5)
C6 C7 C8 N1 0.7(6)
C9 C7 C8 N1 -178.4(5)
C8 C7 C9 C10 -6.4(8)
C6 C7 C9 C10 174.6(5)
C8 C7 C9 C11 117.3(6)
C6 C7 C9 C11 -61.6(7)
C7 C9 C10 N2 -176.5(4)
C11 C9 C10 N2 58.4(6)
C7 C9 C11 C16 118.9(6)
C10 C9 C11 C16 -117.3(6)
C7 C9 C11 C12 -64.5(6)
C10 C9 C11 C12 59.3(7)
C16 C11 C12 C13 0.6(8)
C9 C11 C12 C13 -176.0(5)
C11 C12 C13 C14 -0.8(8)
C12 C13 C14 C15 -0.2(8)
C13 C14 C15 C16 1.4(8)
C12 C11 C16 C15 0.6(8)
C9 C11 C16 C15 177.2(5)
C14 C15 C16 C11 -1.6(8)
C2 C3 C17 C19 126.2(6)
C4 C3 C17 C19 -55.7(7)
C2 C3 C17 C18 -109.4(6)
C4 C3 C17 C18 68.6(7)
C2 C1 N1 C8 178.2(5)
C6 C1 N1 C8 0.4(5)
C7 C8 N1 C1 -0.7(6)
C9 C10 N2 O1 -120.8(5)
C9 C10 N2 O2 60.7(6)

_cod_database_fobs_code 2241653
